data_8101622
loop_
_publ_author_name
'Koch, Dunja'
'Kniep, R\"udiger'

_publ_section_title
;
Crystal structure of sodium aluminum (monohydrogenmonophosphate-
dihydrogenmonoborate-monophosphate), NaAl[BP~2~O~7~(OH)~3~]
;
_journal_issue 4
_journal_name_full 'Zeitschrift f\"ur Kristallographie - New Crystal Structures'
_journal_page_first 441
_journal_page_last 442
_journal_volume 214
_journal_year 1999
_chemical_formula_moiety 'Na Al [B P2 O7 (O H)3]'
_chemical_formula_structural 'Na Al [B P2 O7 (O H)3]'
_chemical_formula_sum 'Al B H3 Na O10 P2'
_chemical_formula_weight 254.77
_space_group_IT_number 15
_symmetry_cell_setting monoclinic
_symmetry_space_group_name_Hall '-C 2yc'
_symmetry_space_group_name_H-M 'C 1 2/c 1'
_cell_angle_alpha 90.00
_cell_angle_beta 117.26(3)
_cell_angle_gamma 90.00
_cell_formula_units_Z 4
_cell_length_a 10.497(2)
_cell_length_b 7.993(2)
_cell_length_c 9.077(2)
_cell_measurement_temperature 293(2)
_cell_volume 677.0(3)
_diffrn_ambient_temperature 293(2)
_exptl_crystal_density_diffrn 2.500
_refine_ls_R_factor_obs 0.0494
_refine_ls_wR_factor_obs 0.0771
_cod_original_sg_symbol_H-M 'C 2/c'
_cod_original_formula_sum 'H3 Al B Na O10 P2'
_cod_database_code 8101622

loop_
_symmetry_equiv_pos_as_xyz
'x, y, z'
'-x, y, -z+1/2'
'x+1/2, y+1/2, z'
'-x+1/2, y+1/2, -z+1/2'
'-x, -y, -z'
'x, -y, z-1/2'
'-x+1/2, -y+1/2, -z'
'x+1/2, -y+1/2, z-1/2'

loop_
_atom_site_label
_atom_site_type_symbol
_atom_site_fract_x
_atom_site_fract_y
_atom_site_fract_z
_atom_site_U_iso_or_equiv
_atom_site_adp_type
_atom_site_occupancy
_atom_site_symmetry_multiplicity
_atom_site_calc_flag
_atom_site_refinement_flags
_atom_site_disorder_assembly
_atom_site_disorder_group
Na Na 0.5000 0.3659(5) 0.7500 0.0221(9) Uani 1 4 d S . .
Al Al 0.2500 0.2500 1.0000 0.0080(5) Uani 1 4 d S . .
B B 0.5000 0.0334(10) 1.2500 0.0052(16) Uani 1 4 d SU . .
P P 0.22554(14) 0.06559(18) 0.68221(16) 0.0068(3) Uani 1 8 d . . .
O1 O 0.4323(4) 0.1365(5) 1.1000(4) 0.0090(8) Uani 1 8 d . . .
O2 O 0.3919(4) 0.0796(5) 0.7579(4) 0.0100(8) Uani 1 8 d . . .
O3 O 0.1805(4) 0.0961(5) 0.8163(4) 0.0085(8) Uani 1 8 d . . .
O4 O 0.1783(4) -0.1085(5) 0.6098(4) 0.0102(8) Uani 1 8 d . . .
O5 O 0.1611(4) 0.2010(5) 0.5462(4) 0.0129(9) Uani 1 8 d . . .
H1 H 0.478(7) 0.170(9) 1.071(8) 0.020 Uiso 1 8 d . . .
H2 H 0.2500 0.2500 0.5000 0.020 Uiso 1 4 d S . .

loop_
_atom_site_aniso_label
_atom_site_aniso_U_11
_atom_site_aniso_U_22
_atom_site_aniso_U_33
_atom_site_aniso_U_23
_atom_site_aniso_U_13
_atom_site_aniso_U_12
Na 0.0196(18) 0.020(2) 0.0259(19) 0.000 0.0097(16) 0.000
Al 0.0078(11) 0.0069(13) 0.0096(11) -0.0001(9) 0.0043(9) 0.0009(9)
B 0.004(3) 0.005(4) 0.009(3) 0.000 0.005(3) 0.000
P 0.0075(6) 0.0062(7) 0.0075(6) 0.0000(6) 0.0040(5) 0.0007(6)
O1 0.0066(19) 0.012(2) 0.0084(19) 0.0041(14) 0.0031(15) 0.0009(15)
O2 0.0104(17) 0.006(2) 0.0138(17) -0.0017(16) 0.0055(15) 0.0000(16)
O3 0.0071(17) 0.009(2) 0.0112(17) -0.0004(15) 0.0058(14) 0.0002(15)
O4 0.0108(17) 0.007(2) 0.0139(17) -0.0029(14) 0.0065(14) -0.0033(13)
O5 0.012(2) 0.014(2) 0.0115(18) 0.0046(16) 0.0049(17) -0.0017(16)

loop_
_geom_bond_atom_site_label_1
_geom_bond_atom_site_label_2
_geom_bond_distance
_geom_bond_site_symmetry_2
_geom_bond_publ_flag
P1 O3 1.514(4) . ?
P1 O4 1.521(4) . ?
P1 O5 1.545(4) . ?
P1 O2 1.560(4) . ?
P1 Na 3.141(2) 3_445 ?
Al O4 1.878(4) 4_556 ?
Al O4 1.878(4) 6_556 ?
Al O3 1.926(4) 7_557 ?
Al O3 1.926(4) . ?
Al O1 1.928(4) . ?
Al O1 1.928(4) 7_557 ?
Na O5 2.492(4) 7_556 ?
Na O5 2.492(4) 8_556 ?
Na O3 2.509(5) 3 ?
Na O3 2.509(5) 4_556 ?
Na O2 2.570(5) . ?
Na O2 2.570(5) 2_656 ?
Na O4 2.711(4) 3 ?
Na O4 2.711(4) 4_556 ?
Na P1 3.141(2) 3 ?
Na P1 3.141(2) 4_556 ?
O1 B 1.467(6) . ?
O1 H1 0.70(7) . ?
O2 B 1.477(6) 5_657 ?
O3 Na 2.509(5) 3_445 ?
O4 Al 1.878(4) 4_546 ?
O4 Na 2.711(4) 3_445 ?
O5 Na 2.492(4) 7_556 ?
O5 H2 1.249(4) . ?
B O1 1.467(6) 2_657 ?
B O2 1.477(6) 5_657 ?
B O2 1.477(6) 6_556 ?
